data_1563067
loop_
_publ_author_name
'Unruh, Daniel K.'
'Baranay, Michelle'
'Pressprich, Laura'
'Stoffer, Megan'
'Burns, Peter C.'

_publ_section_title
;
 Synthesis and characterization of uranyl chromate sheet compounds
 containing edge-sharing dimers of uranyl pentagonal bipyramids
;
_journal_name_full 'Journal of Solid State Chemistry'
_journal_page_first 158
_journal_page_last 164
_journal_paper_doi 10.1016/j.jssc.2011.11.033
_journal_volume 186
_journal_year 2012
_chemical_formula_sum 'Cr Cs H3 O8 U'
_chemical_formula_weight 553.95
_space_group_IT_number 14
_space_group_name_Hall '-P 2ybc'
_space_group_name_H-M_alt 'P 1 21/c 1'
_symmetry_cell_setting monoclinic
_symmetry_space_group_name_H-M 'P 1 21/c 1'
_atom_sites_solution_hydrogens geom
_atom_sites_solution_primary direct
_atom_sites_solution_secondary difmap
_audit_creation_method SHELXL-97
_cell_angle_alpha 90.00
_cell_angle_beta 112.745(7)
_cell_angle_gamma 90.00
_cell_formula_units_Z 4
_cell_length_a 8.080(5)
_cell_length_b 12.072(8)
_cell_length_c 9.380(6)
_cell_measurement_reflns_used 2299
_cell_measurement_temperature 296(2)
_cell_measurement_theta_max 26.25
_cell_measurement_theta_min 2.73
_cell_volume 843.8(9)
_computing_cell_refinement 'Bruker SAINT'
_computing_data_collection 'Bruker APEX2'
_computing_data_reduction 'Bruker SAINT'
_computing_molecular_graphics 'CrystalMaker v8.2.3'
_computing_structure_refinement 'SHELXL-97 (Sheldrick, 2008)'
_computing_structure_solution 'SHELXS-97 (Sheldrick, 2008)'
_diffrn_ambient_temperature 296(2)
_diffrn_measured_fraction_theta_full 0.984
_diffrn_measured_fraction_theta_max 0.984
_diffrn_measurement_device_type 'CCD area detector'
_diffrn_measurement_method 'phi and omega scans'
_diffrn_radiation_monochromator graphite
_diffrn_radiation_source 'fine-focus sealed tube'
_diffrn_radiation_type MoK\a
_diffrn_radiation_wavelength 0.71073
_diffrn_reflns_av_R_equivalents 0.0502
_diffrn_reflns_av_sigmaI/netI 0.0398
_diffrn_reflns_limit_h_max 10
_diffrn_reflns_limit_h_min -10
_diffrn_reflns_limit_k_max 15
_diffrn_reflns_limit_k_min -15
_diffrn_reflns_limit_l_max 12
_diffrn_reflns_limit_l_min -12
_diffrn_reflns_number 9817
_diffrn_reflns_theta_full 28.08
_diffrn_reflns_theta_max 28.08
_diffrn_reflns_theta_min 2.73
_exptl_absorpt_coefficient_mu 24.707
_exptl_absorpt_correction_T_max 0.576
_exptl_absorpt_correction_T_min 0.412
_exptl_absorpt_correction_type multi-scan
_exptl_absorpt_process_details SADABS
_exptl_crystal_colour yellow
_exptl_crystal_density_diffrn 4.360
_exptl_crystal_density_method 'not measured'
_exptl_crystal_description blocky
_exptl_crystal_F_000 952
_exptl_crystal_size_max 0.08
_exptl_crystal_size_mid 0.03
_exptl_crystal_size_min 0.03
_refine_diff_density_max 0.927
_refine_diff_density_min -1.344
_refine_diff_density_rms 0.236
_refine_ls_extinction_method none
_refine_ls_goodness_of_fit_ref 1.027
_refine_ls_hydrogen_treatment mixed
_refine_ls_matrix_type full
_refine_ls_number_parameters 109
_refine_ls_number_reflns 2023
_refine_ls_number_restraints 3
_refine_ls_restrained_S_all 1.028
_refine_ls_R_factor_all 0.0349
_refine_ls_R_factor_gt 0.0255
_refine_ls_shift/su_max 0.000
_refine_ls_shift/su_mean 0.000
_refine_ls_structure_factor_coef Fsqd
_refine_ls_weighting_details 'calc w=1/[\s^2^(Fo^2^)+(0.0180P)^2^+0.0000P] where P=(Fo^2^+2Fc^2^)/3'
_refine_ls_weighting_scheme calc
_refine_ls_wR_factor_gt 0.0473
_refine_ls_wR_factor_ref 0.0498
_reflns_number_gt 1678
_reflns_number_total 2023
_reflns_threshold_expression >2sigma(I)
_cod_data_source_file JSSC-2012-186-158.cif
_cod_data_source_block p21c-4
_cod_depositor_comments
;
The following automatic conversions were performed:

data item '_symmetry_cell_setting' value 'Monoclinic' was changed to
'monoclinic' in accordance with the built-in table derived from the
CIF Core dictionary named 'cif_core.dic' version 2.4.5 last updated
on 2014-11-21.

Automatic conversion script
Id: cif_fix_values 8369 2020-08-20 11:38:08Z andrius 
;
_cod_original_cell_volume 843.8(10)
_cod_original_sg_symbol_H-M P2(1)/c
_cod_database_code 1563067

loop_
_symmetry_equiv_pos_as_xyz
'x, y, z'
'-x, y+1/2, -z+1/2'
'-x, -y, -z'
'x, -y-1/2, z-1/2'

loop_
_atom_site_label
_atom_site_type_symbol
_atom_site_fract_x
_atom_site_fract_y
_atom_site_fract_z
_atom_site_U_iso_or_equiv
_atom_site_adp_type
_atom_site_occupancy
_atom_site_symmetry_multiplicity
_atom_site_calc_flag
_atom_site_refinement_flags
_atom_site_disorder_assembly
_atom_site_disorder_group
U1 U 0.02368(3) 0.075374(18) 0.32316(3) 0.01519(7) Uani 1 1 d . . .
Cs1 Cs -0.41270(6) 0.20890(4) 0.48490(5) 0.03277(12) Uani 1 1 d . . .
Cr1 Cr -0.82533(14) 0.35545(8) 0.50915(11) 0.0172(2) Uani 1 1 d . . .
O1 O -0.1857(6) 0.1418(4) 0.2801(5) 0.0278(11) Uani 1 1 d . . .
O2 O -0.9537(6) 0.3302(3) 0.6087(5) 0.0237(10) Uani 1 1 d . . .
O3 O -0.0758(7) -0.0847(3) 0.4121(5) 0.0243(11) Uani 1 1 d D . .
O4 O -0.8213(6) 0.2423(3) 0.4098(5) 0.0245(10) Uani 1 1 d . . .
O5 O 0.2364(6) 0.0131(4) 0.3688(5) 0.0280(11) Uani 1 1 d . . .
O6 O -0.6243(6) 0.3812(4) 0.6261(6) 0.0360(13) Uani 1 1 d . . .
O7 O -0.9019(8) 0.4601(4) 0.3928(6) 0.0421(14) Uani 1 1 d . . .
O8 O -0.5296(8) 0.4008(4) 0.2472(7) 0.0445(14) Uani 1 1 d D . .
H1 H -0.054(10) -0.159(2) 0.395(8) 0.050 Uiso 1 1 d D . .
H2 H -0.639(6) 0.394(6) 0.260(9) 0.050 Uiso 1 1 d D . .
H3 H -0.492(10) 0.475(3) 0.268(9) 0.050 Uiso 1 1 d D . .

loop_
_atom_site_aniso_label
_atom_site_aniso_U_11
_atom_site_aniso_U_22
_atom_site_aniso_U_33
_atom_site_aniso_U_23
_atom_site_aniso_U_13
_atom_site_aniso_U_12
U1 0.01991(13) 0.01438(12) 0.01386(12) 0.00024(10) 0.00937(9) -0.00007(10)
Cs1 0.0324(3) 0.0361(3) 0.0302(3) 0.0014(2) 0.0125(2) 0.0090(2)
Cr1 0.0241(6) 0.0149(5) 0.0135(5) 0.0004(4) 0.0083(4) 0.0017(4)
O1 0.025(3) 0.035(3) 0.030(3) 0.001(2) 0.017(2) 0.003(2)
O2 0.034(3) 0.023(2) 0.020(2) -0.0022(19) 0.016(2) -0.003(2)
O3 0.046(3) 0.013(2) 0.018(2) -0.0026(18) 0.016(2) -0.007(2)
O4 0.032(3) 0.016(2) 0.031(3) -0.0103(19) 0.018(2) -0.005(2)
O5 0.030(3) 0.024(3) 0.033(3) 0.009(2) 0.015(2) 0.010(2)
O6 0.025(3) 0.045(3) 0.030(3) -0.012(2) 0.002(2) -0.006(2)
O7 0.073(4) 0.035(3) 0.029(3) 0.014(2) 0.032(3) 0.025(3)
O8 0.043(4) 0.031(3) 0.060(4) 0.002(3) 0.021(3) -0.005(3)

loop_
_atom_type_symbol
_atom_type_description
_atom_type_scat_dispersion_real
_atom_type_scat_dispersion_imag
_atom_type_scat_source
O O 0.0106 0.0060 'International Tables Vol C Tables 4.2.6.8 and 6.1.1.4'
Cr Cr 0.3209 0.6236 'International Tables Vol C Tables 4.2.6.8 and 6.1.1.4'
Cs Cs -0.3680 2.1192 'International Tables Vol C Tables 4.2.6.8 and 6.1.1.4'
U U -9.6767 9.6646 'International Tables Vol C Tables 4.2.6.8 and 6.1.1.4'
H H 0.0000 0.0000 'International Tables Vol C Tables 4.2.6.8 and 6.1.1.4'

loop_
_geom_angle_atom_site_label_1
_geom_angle_atom_site_label_2
_geom_angle_atom_site_label_3
_geom_angle
_geom_angle_site_symmetry_1
_geom_angle_site_symmetry_3
O5 U1 O1 178.1(2) . .
O5 U1 O7 90.1(2) . 2_445
O1 U1 O7 91.5(2) . 2_445
O5 U1 O4 86.69(19) . 1_655
O1 U1 O4 91.44(19) . 1_655
O7 U1 O4 143.20(16) 2_445 1_655
O5 U1 O3 90.25(19) . 3_556
O1 U1 O3 89.10(18) . 3_556
O7 U1 O3 141.78(16) 2_445 3_556
O4 U1 O3 74.94(15) 1_655 3_556
O5 U1 O3 89.91(19) . .
O1 U1 O3 91.46(19) . .
O7 U1 O3 74.51(16) 2_445 .
O4 U1 O3 142.04(15) 1_655 .
O3 U1 O3 67.28(17) 3_556 .
O5 U1 O2 91.30(18) . 4_665
O1 U1 O2 88.25(18) . 4_665
O7 U1 O2 72.35(17) 2_445 4_665
O4 U1 O2 71.10(15) 1_655 4_665
O3 U1 O2 145.84(14) 3_556 4_665
O3 U1 O2 146.83(15) . 4_665
O5 U1 U1 90.10(14) . 3_556
O1 U1 U1 90.34(14) . 3_556
O7 U1 U1 108.06(13) 2_445 3_556
O4 U1 U1 108.59(11) 1_655 3_556
O3 U1 U1 33.72(10) 3_556 3_556
O3 U1 U1 33.56(10) . 3_556
O2 U1 U1 178.54(10) 4_665 3_556
O5 U1 Cs1 46.35(16) . 1_655
O1 U1 Cs1 131.80(16) . 1_655
O7 U1 Cs1 122.46(13) 2_445 1_655
O4 U1 Cs1 40.64(11) 1_655 1_655
O3 U1 Cs1 83.26(12) 3_556 1_655
O3 U1 Cs1 127.63(12) . 1_655
O2 U1 Cs1 73.45(11) 4_665 1_655
U1 U1 Cs1 107.28(3) 3_556 1_655
O5 U1 Cs1 28.68(14) . 3_556
O1 U1 Cs1 152.62(15) . 3_556
O7 U1 Cs1 83.60(15) 2_445 3_556
O4 U1 Cs1 108.52(12) 1_655 3_556
O3 U1 Cs1 78.67(11) 3_556 3_556
O3 U1 Cs1 61.25(13) . 3_556
O2 U1 Cs1 115.49(11) 4_665 3_556
U1 U1 Cs1 65.97(3) 3_556 3_556
Cs1 U1 Cs1 71.43(4) 1_655 3_556
O5 U1 Cs1 146.22(14) . 4_565
O1 U1 Cs1 33.54(14) . 4_565
O7 U1 Cs1 77.46(15) 2_445 4_565
O4 U1 Cs1 85.16(12) 1_655 4_565
O3 U1 Cs1 118.88(12) 3_556 4_565
O3 U1 Cs1 115.91(13) . 4_565
O2 U1 Cs1 55.08(11) 4_665 4_565
U1 U1 Cs1 123.54(4) 3_556 4_565
Cs1 U1 Cs1 116.15(4) 1_655 4_565
Cs1 U1 Cs1 160.718(13) 3_556 4_565
O5 U1 Cs1 149.23(15) . .
O1 U1 Cs1 30.32(14) . .
O7 U1 Cs1 111.84(14) 2_445 .
O4 U1 Cs1 87.70(11) 1_655 .
O3 U1 Cs1 59.11(12) 3_556 .
O3 U1 Cs1 76.32(12) . .
O2 U1 Cs1 115.29(11) 4_665 .
U1 U1 Cs1 63.25(3) 3_556 .
Cs1 U1 Cs1 124.29(4) 1_655 .
Cs1 U1 Cs1 129.22(3) 3_556 .
Cs1 U1 Cs1 62.98(4) 4_565 .
O5 Cs1 O8 157.86(14) 3_556 .
O5 Cs1 O4 118.48(12) 3_556 .
O8 Cs1 O4 74.89(13) . .
O5 Cs1 O1 95.28(13) 3_556 4_566
O8 Cs1 O1 96.56(15) . 4_566
O4 Cs1 O1 108.83(11) . 4_566
O5 Cs1 O1 77.10(12) 3_556 .
O8 Cs1 O1 81.08(14) . .
O4 Cs1 O1 133.77(12) . .
O1 Cs1 O1 112.73(14) 4_566 .
O5 Cs1 O8 61.89(13) 3_556 4_566
O8 Cs1 O8 138.99(18) . 4_566
O4 Cs1 O8 68.35(14) . 4_566
O1 Cs1 O8 79.16(14) 4_566 4_566
O1 Cs1 O8 138.46(13) . 4_566
O5 Cs1 O6 126.32(13) 3_556 .
O8 Cs1 O6 75.82(15) . .
O4 Cs1 O6 48.59(11) . .
O1 Cs1 O6 60.65(12) 4_566 .
O1 Cs1 O6 154.67(13) . .
O8 Cs1 O6 66.52(14) 4_566 .
O5 Cs1 O6 97.73(13) 3_556 4_565
O8 Cs1 O6 67.69(15) . 4_565
O4 Cs1 O6 74.21(12) . 4_565
O1 Cs1 O6 163.01(12) 4_566 4_565
O1 Cs1 O6 60.17(13) . 4_565
O8 Cs1 O6 116.72(14) 4_566 4_565
O6 Cs1 O6 118.25(14) . 4_565
O5 Cs1 O5 74.56(13) 3_556 1_455
O8 Cs1 O5 107.09(14) . 1_455
O4 Cs1 O5 50.45(11) . 1_455
O1 Cs1 O5 139.85(11) 4_566 1_455
O1 Cs1 O5 102.83(12) . 1_455
O8 Cs1 O5 61.62(13) 4_566 1_455
O6 Cs1 O5 93.85(12) . 1_455
O6 Cs1 O5 55.15(11) 4_565 1_455
O5 Cs1 O2 88.30(12) 3_556 1_655
O8 Cs1 O2 85.43(13) . 1_655
O4 Cs1 O2 148.89(10) . 1_655
O1 Cs1 O2 49.07(10) 4_566 1_655
O1 Cs1 O2 63.82(11) . 1_655
O8 Cs1 O2 118.08(13) 4_566 1_655
O6 Cs1 O2 103.66(11) . 1_655
O6 Cs1 O2 120.36(11) 4_565 1_655
O5 Cs1 O2 160.66(10) 1_455 1_655
O5 Cs1 Cr1 129.12(9) 3_556 .
O8 Cs1 Cr1 70.70(11) . .
O4 Cs1 Cr1 24.78(8) . .
O1 Cs1 Cr1 84.87(9) 4_566 .
O1 Cs1 Cr1 148.48(8) . .
O8 Cs1 Cr1 68.30(10) 4_566 .
O6 Cs1 Cr1 24.21(8) . .
O6 Cs1 Cr1 95.27(9) 4_565 .
O5 Cs1 Cr1 73.46(9) 1_455 .
O2 Cs1 Cr1 125.41(8) 1_655 .
O5 Cs1 U1 94.10(9) 3_556 1_455
O8 Cs1 U1 92.17(11) . 1_455
O4 Cs1 U1 29.29(8) . 1_455
O1 Cs1 U1 130.99(8) 4_566 1_455
O1 Cs1 U1 116.26(9) . 1_455
O8 Cs1 U1 63.63(11) 4_566 1_455
O6 Cs1 U1 75.28(9) . 1_455
O6 Cs1 U1 58.88(9) 4_565 1_455
O5 Cs1 U1 21.31(7) 1_455 1_455
O2 Cs1 U1 177.56(7) 1_655 1_455
Cr1 Cs1 U1 53.12(4) . 1_455
O5 Cs1 H2 164.8(14) 3_556 .
O1 Cs1 H2 99.9(14) 4_566 .
O1 Cs1 H2 95.5(9) . .
O8 Cs1 H2 122.5(7) 4_566 .
O6 Cs1 H2 63.9(11) . .
O6 Cs1 H2 67.1(14) 4_565 .
O5 Cs1 H2 94.5(10) 1_455 .
O2 Cs1 H2 100.5(8) 1_655 .
Cr1 Cs1 H2 54.5(7) . .
U1 Cs1 H2 77.1(8) 1_455 .
O6 Cr1 O7 109.3(3) . .
O6 Cr1 O4 108.0(2) . .
O7 Cr1 O4 110.3(2) . .
O6 Cr1 O2 109.7(2) . .
O7 Cr1 O2 111.1(2) . .
O4 Cr1 O2 108.4(2) . .
O6 Cr1 Cs1 57.19(18) . .
O7 Cr1 Cs1 115.44(18) . .
O4 Cr1 Cs1 52.03(16) . .
O2 Cr1 Cs1 133.39(16) . .
U1 O1 Cs1 128.75(19) . 4_565
U1 O1 Cs1 133.6(2) . .
Cs1 O1 Cs1 96.05(13) 4_565 .
Cr1 O2 U1 130.7(2) . 4_466
Cr1 O2 Cs1 130.9(2) . 1_455
U1 O2 Cs1 93.38(13) 4_466 1_455
U1 O3 U1 112.72(17) 3_556 .
U1 O3 H1 105(5) 3_556 .
U1 O3 H1 127(5) . .
Cr1 O4 U1 141.0(2) . 1_455
Cr1 O4 Cs1 103.19(19) . .
U1 O4 Cs1 110.08(15) 1_455 .
U1 O5 Cs1 135.4(2) . 3_556
U1 O5 Cs1 112.34(19) . 1_655
Cs1 O5 Cs1 105.44(13) 3_556 1_655
Cr1 O6 Cs1 98.6(2) . .
Cr1 O6 Cs1 128.4(3) . 4_566
Cs1 O6 Cs1 93.29(14) . 4_566
Cr1 O7 U1 165.2(3) . 2_455
Cs1 O8 Cs1 98.26(16) . 4_565
Cs1 O8 H2 83(5) . .
Cs1 O8 H2 129(5) 4_565 .
Cs1 O8 H3 125(5) . .
Cs1 O8 H3 112(5) 4_565 .
H2 O8 H3 108(6) . .

loop_
_geom_bond_atom_site_label_1
_geom_bond_atom_site_label_2
_geom_bond_distance
_geom_bond_site_symmetry_2
U1 O5 1.770(5) .
U1 O1 1.772(4) .
U1 O7 2.338(5) 2_445
U1 O4 2.346(4) 1_655
U1 O3 2.355(4) 3_556
U1 O3 2.365(4) .
U1 O2 2.380(4) 4_665
Cs1 O5 3.096(5) 3_556
Cs1 O8 3.098(6) .
Cs1 O4 3.124(5) .
Cs1 O1 3.218(5) 4_566
Cs1 O1 3.230(4) .
Cs1 O8 3.240(6) 4_566
Cs1 O6 3.279(5) .
Cs1 O6 3.314(5) 4_565
Cr1 O6 1.600(5) .
Cr1 O7 1.628(5) .
Cr1 O4 1.661(4) .
Cr1 O2 1.670(4) .
O1 Cs1 3.218(5) 4_565
O2 U1 2.380(4) 4_466
O3 U1 2.355(4) 3_556
O3 H1 0.93(2) .
O4 U1 2.346(4) 1_455
O5 Cs1 3.096(5) 3_556
O6 Cs1 3.314(5) 4_566
O7 U1 2.338(5) 2_455
O8 Cs1 3.240(6) 4_565
O8 H2 0.94(2) .
O8 H3 0.94(2) .
